data_7201724
loop_
_publ_author_name
'Jacobs, Ayesha'
'Masuku, Nana L. Z.'
'Nassimbeni, Luigi R.'
'Taljaard, Jana H.'

_publ_section_title
;
 Inclusion of pyridine and acetone by a diol host: structure, thermal
 stability and kinetics of desolvation
;
_journal_issue 3
_journal_name_full CrystEngComm
_journal_page_first 322
_journal_paper_doi 10.1039/b713769a
_journal_volume 10
_journal_year 2008
_chemical_formula_moiety 'C34 H22 O2. 2(C5 H5 N)'
_chemical_formula_sum 'C44 H32 N2 O2'
_chemical_formula_weight 620.72
_chemical_name_systematic
;
1,4-Di-(5H-dibenzo[a,d]cyclohepten-5-ol)-buta-1,3-diyne
pyridine inclusion compound
;
_space_group_IT_number 14
_symmetry_cell_setting monoclinic
_symmetry_space_group_name_Hall '-P 2ybc'
_symmetry_space_group_name_H-M 'P 1 21/c 1'
_atom_sites_solution_hydrogens geom
_atom_sites_solution_primary direct
_atom_sites_solution_secondary difmap
_audit_creation_method SHELXL-97
_cell_angle_alpha 90.00
_cell_angle_beta 98.95(3)
_cell_angle_gamma 90.00
_cell_formula_units_Z 2
_cell_length_a 12.037(2)
_cell_length_b 8.1743(16)
_cell_length_c 16.658(3)
_cell_measurement_reflns_used 'All data'
_cell_measurement_temperature 113(2)
_cell_volume 1619.1(5)
_computing_cell_refinement 'DENZO-SMN (Otwinowski & Minor, 1997)'
_computing_data_collection 'COLLECT (2000)'
_computing_data_reduction 'DENZO-SMN (Otwinowski & Minor, 1997)'
_computing_molecular_graphics 'X-seed (Barbour, 1999)'
_computing_publication_material 'SHELXL-97 (Sheldrick, 1997)'
_computing_structure_refinement 'SHELXL-97 (Sheldrick, 1997)'
_computing_structure_solution 'SHELXS-97 (Sheldrick, 1990)'
_diffrn_ambient_temperature 173(2)
_diffrn_measured_fraction_theta_full 0.997
_diffrn_measured_fraction_theta_max 0.997
_diffrn_measurement_device_type 'Nonius KappaCCD'
_diffrn_measurement_method '1\% \f scans and \w scans'
_diffrn_radiation_monochromator graphite
_diffrn_radiation_source 'fine-focus sealed tube'
_diffrn_radiation_type MoK\a
_diffrn_radiation_wavelength 0.71073
_diffrn_reflns_av_R_equivalents 0.0498
_diffrn_reflns_av_sigmaI/netI 0.0910
_diffrn_reflns_limit_h_max 14
_diffrn_reflns_limit_h_min -14
_diffrn_reflns_limit_k_max 9
_diffrn_reflns_limit_k_min -8
_diffrn_reflns_limit_l_max 20
_diffrn_reflns_limit_l_min -20
_diffrn_reflns_number 5654
_diffrn_reflns_theta_full 25.68
_diffrn_reflns_theta_max 25.68
_diffrn_reflns_theta_min 2.48
_exptl_absorpt_coefficient_mu 0.078
_exptl_absorpt_correction_type none
_exptl_crystal_colour colourless
_exptl_crystal_density_diffrn 1.273
_exptl_crystal_density_method 'not measured'
_exptl_crystal_F_000 652
_exptl_crystal_size_max 0.38
_exptl_crystal_size_mid 0.35
_exptl_crystal_size_min 0.29
_refine_diff_density_max 0.157
_refine_diff_density_min -0.213
_refine_diff_density_rms 0.046
_refine_ls_extinction_method none
_refine_ls_goodness_of_fit_ref 0.929
_refine_ls_hydrogen_treatment mixed
_refine_ls_matrix_type full
_refine_ls_number_parameters 221
_refine_ls_number_reflns 3065
_refine_ls_number_restraints 0
_refine_ls_restrained_S_all 0.929
_refine_ls_R_factor_all 0.0986
_refine_ls_R_factor_gt 0.0451
_refine_ls_shift/su_max 0.001
_refine_ls_shift/su_mean 0.000
_refine_ls_structure_factor_coef Fsqd
_refine_ls_weighting_details 'calc w=1/[\s^2^(Fo^2^)+(0.0426P)^2^+0.0000P] where P=(Fo^2^+2Fc^2^)/3'
_refine_ls_weighting_scheme calc
_refine_ls_wR_factor_gt 0.0870
_refine_ls_wR_factor_ref 0.1011
_reflns_number_gt 1818
_reflns_number_total 3065
_reflns_threshold_expression >2sigma(I)
_cod_data_source_file b713769a.txt
_cod_data_source_block c:49pyr
_cod_original_sg_symbol_H-M P21/c
_cod_database_code 7201724

loop_
_symmetry_equiv_pos_as_xyz
'x, y, z'
'-x, y+1/2, -z+1/2'
'-x, -y, -z'
'x, -y-1/2, z-1/2'

loop_
_atom_site_label
_atom_site_type_symbol
_atom_site_fract_x
_atom_site_fract_y
_atom_site_fract_z
_atom_site_U_iso_or_equiv
_atom_site_adp_type
_atom_site_occupancy
_atom_site_symmetry_multiplicity
_atom_site_calc_flag
_atom_site_refinement_flags
_atom_site_disorder_assembly
_atom_site_disorder_group
O1 O 0.69733(11) 0.00628(13) 0.37273(8) 0.0261(3) Uani 1 1 d . . .
C1 C 0.80167(16) 0.14510(19) 0.28152(11) 0.0203(5) Uani 1 1 d . . .
H1 H 0.686(2) -0.004(2) 0.4272(15) 0.062(8) Uiso 1 1 d . . .
C2 C 0.73843(17) 0.0551(2) 0.22001(11) 0.0261(5) Uani 1 1 d . . .
H2 H 0.6815 -0.0168 0.2325 0.031 Uiso 1 1 calc R . .
C3 C 0.75808(18) 0.0696(2) 0.14047(12) 0.0312(5) Uani 1 1 d . . .
H3 H 0.7141 0.0084 0.0986 0.037 Uiso 1 1 calc R . .
C4 C 0.84136(18) 0.1729(2) 0.12167(12) 0.0315(5) Uani 1 1 d . . .
H4 H 0.8540 0.1837 0.0670 0.038 Uiso 1 1 calc R . .
C5 C 0.90576(17) 0.2596(2) 0.18266(12) 0.0285(5) Uani 1 1 d . . .
H5 H 0.9648 0.3271 0.1698 0.034 Uiso 1 1 calc R . .
C6 C 0.88642(17) 0.25089(19) 0.26337(11) 0.0232(5) Uani 1 1 d . . .
C7 C 0.95182(17) 0.3593(2) 0.32274(11) 0.0269(5) Uani 1 1 d . . .
H7 H 1.0287 0.3744 0.3176 0.032 Uiso 1 1 calc R . .
C8 C 0.91479(17) 0.4395(2) 0.38353(11) 0.0268(5) Uani 1 1 d . . .
H8 H 0.9681 0.5028 0.4185 0.032 Uiso 1 1 calc R . .
C9 C 0.79982(17) 0.4380(2) 0.40061(11) 0.0233(5) Uani 1 1 d . . .
C10 C 0.75394(18) 0.5856(2) 0.42289(11) 0.0273(5) Uani 1 1 d . . .
H10 H 0.8013 0.6785 0.4340 0.033 Uiso 1 1 calc R . .
C11 C 0.64159(19) 0.5988(2) 0.42902(12) 0.0318(5) Uani 1 1 d . . .
H11 H 0.6120 0.7002 0.4439 0.038 Uiso 1 1 calc R . .
C12 C 0.57162(18) 0.4643(2) 0.41358(11) 0.0303(5) Uani 1 1 d . . .
H12 H 0.4935 0.4741 0.4159 0.036 Uiso 1 1 calc R . .
C13 C 0.61626(17) 0.3149(2) 0.39465(11) 0.0252(5) Uani 1 1 d . . .
H13 H 0.5685 0.2221 0.3851 0.030 Uiso 1 1 calc R . .
C14 C 0.72935(16) 0.29964(19) 0.38949(10) 0.0204(4) Uani 1 1 d . . .
C15 C 0.77737(16) 0.13302(19) 0.36850(11) 0.0219(5) Uani 1 1 d . . .
C16 C 0.88018(17) 0.08788(19) 0.42543(11) 0.0229(5) Uani 1 1 d . . .
C17 C 0.95569(17) 0.0309(2) 0.47267(11) 0.0237(5) Uani 1 1 d . . .
N1G N 0.31732(15) 0.01914(18) 0.45994(10) 0.0312(4) Uani 1 1 d . . .
C2G C 0.39426(18) -0.0682(2) 0.42890(13) 0.0343(5) Uani 1 1 d . . .
H2G H 0.4418 -0.1385 0.4644 0.041 Uiso 1 1 calc R . .
C3G C 0.40893(19) -0.0628(2) 0.34865(13) 0.0353(5) Uani 1 1 d . . .
H3G H 0.4657 -0.1264 0.3298 0.042 Uiso 1 1 calc R . .
C4G C 0.33935(19) 0.0371(2) 0.29615(13) 0.0355(5) Uani 1 1 d . . .
H4G H 0.3479 0.0447 0.2405 0.043 Uiso 1 1 calc R . .
C5G C 0.2573(2) 0.1254(2) 0.32601(13) 0.0373(6) Uani 1 1 d . . .
H5G H 0.2072 0.1937 0.2912 0.045 Uiso 1 1 calc R . .
C6G C 0.24941(19) 0.1127(2) 0.40765(12) 0.0350(5) Uani 1 1 d . . .
H6G H 0.1925 0.1739 0.4278 0.042 Uiso 1 1 calc R . .

loop_
_atom_site_aniso_label
_atom_site_aniso_U_11
_atom_site_aniso_U_22
_atom_site_aniso_U_33
_atom_site_aniso_U_23
_atom_site_aniso_U_13
_atom_site_aniso_U_12
O1 0.0287(9) 0.0229(7) 0.0271(8) 0.0008(6) 0.0059(7) -0.0050(6)
C1 0.0225(12) 0.0181(9) 0.0204(11) 0.0003(7) 0.0039(9) 0.0067(8)
C2 0.0257(12) 0.0261(10) 0.0265(12) -0.0015(8) 0.0040(10) 0.0033(8)
C3 0.0324(14) 0.0361(11) 0.0237(12) -0.0053(9) 0.0002(10) 0.0104(10)
C4 0.0381(15) 0.0368(11) 0.0205(11) 0.0037(9) 0.0075(11) 0.0148(10)
C5 0.0299(14) 0.0292(10) 0.0287(12) 0.0053(9) 0.0117(10) 0.0075(9)
C6 0.0243(12) 0.0212(9) 0.0244(11) 0.0019(8) 0.0042(9) 0.0054(8)
C7 0.0250(13) 0.0255(10) 0.0305(12) 0.0034(9) 0.0049(10) -0.0012(9)
C8 0.0263(13) 0.0277(10) 0.0264(11) -0.0028(9) 0.0044(10) -0.0039(9)
C9 0.0283(13) 0.0248(9) 0.0169(10) 0.0017(8) 0.0036(9) 0.0004(9)
C10 0.0369(14) 0.0234(10) 0.0219(11) -0.0017(8) 0.0053(10) -0.0006(9)
C11 0.0418(15) 0.0277(10) 0.0271(12) -0.0032(9) 0.0091(11) 0.0099(10)
C12 0.0277(13) 0.0375(11) 0.0265(12) 0.0009(9) 0.0069(10) 0.0083(10)
C13 0.0262(14) 0.0263(10) 0.0232(11) 0.0023(8) 0.0042(10) 0.0012(8)
C14 0.0243(13) 0.0231(9) 0.0138(10) 0.0015(8) 0.0031(9) 0.0028(8)
C15 0.0231(13) 0.0196(9) 0.0230(11) 0.0002(8) 0.0031(9) -0.0017(8)
C16 0.0283(13) 0.0208(9) 0.0203(11) -0.0015(8) 0.0059(10) 0.0009(9)
C17 0.0258(13) 0.0247(10) 0.0217(11) 0.0004(8) 0.0072(9) 0.0011(9)
N1G 0.0360(12) 0.0308(9) 0.0269(10) -0.0008(8) 0.0050(9) -0.0068(8)
C2G 0.0352(15) 0.0355(11) 0.0314(13) 0.0013(10) 0.0029(11) -0.0049(10)
C3G 0.0338(14) 0.0411(12) 0.0321(13) -0.0052(10) 0.0082(11) -0.0043(10)
C4G 0.0456(16) 0.0377(11) 0.0237(11) -0.0048(9) 0.0069(11) -0.0126(11)
C5G 0.0529(17) 0.0291(11) 0.0283(12) -0.0001(9) 0.0010(12) -0.0013(10)
C6G 0.0435(15) 0.0294(11) 0.0330(13) -0.0054(10) 0.0088(12) -0.0026(10)

loop_
_atom_type_symbol
_atom_type_description
_atom_type_scat_dispersion_real
_atom_type_scat_dispersion_imag
_atom_type_scat_source
C C 0.0033 0.0016 'International Tables Vol C Tables 4.2.6.8 and 6.1.1.4'
H H 0.0000 0.0000 'International Tables Vol C Tables 4.2.6.8 and 6.1.1.4'
N N 0.0061 0.0033 'International Tables Vol C Tables 4.2.6.8 and 6.1.1.4'
O O 0.0106 0.0060 'International Tables Vol C Tables 4.2.6.8 and 6.1.1.4'

loop_
_geom_angle_atom_site_label_1
_geom_angle_atom_site_label_2
_geom_angle_atom_site_label_3
_geom_angle
_geom_angle_site_symmetry_1
_geom_angle_site_symmetry_3
_geom_angle_publ_flag
C2 C1 C6 120.01(17) . . ?
C2 C1 C15 120.17(16) . . ?
C6 C1 C15 119.80(16) . . ?
C3 C2 C1 120.27(18) . . ?
C4 C3 C2 120.41(19) . . ?
C5 C4 C3 119.50(18) . . ?
C4 C5 C6 121.58(18) . . ?
C5 C6 C1 118.17(17) . . ?
C5 C6 C7 117.73(17) . . ?
C1 C6 C7 124.01(17) . . ?
C8 C7 C6 126.88(19) . . ?
C7 C8 C9 125.58(18) . . ?
C10 C9 C14 118.19(19) . . ?
C10 C9 C8 118.06(17) . . ?
C14 C9 C8 123.54(16) . . ?
C11 C10 C9 121.28(18) . . ?
C10 C11 C12 120.06(17) . . ?
C11 C12 C13 119.6(2) . . ?
C14 C13 C12 120.80(18) . . ?
C13 C14 C9 119.87(16) . . ?
C13 C14 C15 120.08(16) . . ?
C9 C14 C15 120.01(17) . . ?
O1 C15 C16 106.91(14) . . ?
O1 C15 C1 108.98(14) . . ?
C16 C15 C1 111.04(15) . . ?
O1 C15 C14 110.57(15) . . ?
C16 C15 C14 112.32(15) . . ?
C1 C15 C14 107.01(13) . . ?
C17 C16 C15 170.76(19) . . ?
C16 C17 C17 178.5(3) . 3_756 ?
C2G N1G C6G 116.35(17) . . ?
N1G C2G C3G 124.1(2) . . ?
C2G C3G C4G 118.5(2) . . ?
C5G C4G C3G 118.68(19) . . ?
C4G C5G C6G 118.6(2) . . ?
N1G C6G C5G 123.7(2) . . ?

loop_
_geom_bond_atom_site_label_1
_geom_bond_atom_site_label_2
_geom_bond_distance
_geom_bond_site_symmetry_2
_geom_bond_publ_flag
O1 C15 1.424(2) . ?
C1 C2 1.389(2) . ?
C1 C6 1.406(2) . ?
C1 C15 1.525(2) . ?
C2 C3 1.387(3) . ?
C3 C4 1.383(3) . ?
C4 C5 1.375(3) . ?
C5 C6 1.401(2) . ?
C6 C7 1.463(3) . ?
C7 C8 1.340(2) . ?
C8 C9 1.456(3) . ?
C9 C10 1.401(2) . ?
C9 C14 1.409(2) . ?
C10 C11 1.376(3) . ?
C11 C12 1.384(3) . ?
C12 C13 1.390(2) . ?
C13 C14 1.383(3) . ?
C14 C15 1.541(2) . ?
C15 C16 1.484(3) . ?
C16 C17 1.200(2) . ?
C17 C17 1.386(4) 3_756 ?
N1G C2G 1.336(2) . ?
N1G C6G 1.338(2) . ?
C2G C3G 1.376(3) . ?
C3G C4G 1.380(3) . ?
C4G C5G 1.377(3) . ?
C5G C6G 1.382(3) . ?
